data_8102002
loop_
_publ_author_name
'Hu, X.-J.'
'Yang, H.-J.'
'Liu, J.-K.'
'Zhang, H.'
'Li, Y.'
'Luo, Y.-H.'
'Wang, R.-J.'

_publ_section_title
;
 Crystal structure of 5,17-bis(N-tert-butylhydroxy-amine)-25,26,27,
 28-tetrapropoxycalix[4]arene, C~48~H~66~N~2~O~6~
;
_journal_coden_ASTM ZKNSFT
_journal_issue 3
_journal_name_full 'Zeitschrift f\"ur Kristallographie - New Crystal Structures'
_journal_page_first 329
_journal_page_last 331
_journal_paper_doi 10.1515/ncrs.2006.0096
_journal_volume 221
_journal_year 2006
_chemical_formula_moiety 'C48 H66 N2 O6'
_chemical_formula_sum 'C48 H66 N2 O6'
_chemical_formula_weight 767.03
_chemical_name_systematic
; 
5,17-bis(N-tert-butylhydroxyamine)-25,26,27,28-tetrapropoxycalix[4]arene
;
_space_group_IT_number 14
_symmetry_cell_setting monoclinic
_symmetry_space_group_name_Hall '-P 2ybc'
_symmetry_space_group_name_H-M 'P 1 21/c 1'
_atom_sites_solution_hydrogens geom
_atom_sites_solution_primary direct
_atom_sites_solution_secondary difmap
_audit_creation_method SHELXTL-97
_cell_angle_alpha 90.00
_cell_angle_beta 102.9810(10)
_cell_angle_gamma 90.00
_cell_formula_units_Z 4
_cell_length_a 14.636(2)
_cell_length_b 16.807(2)
_cell_length_c 19.131(2)
_cell_measurement_reflns_used 56
_cell_measurement_temperature 295(2)
_cell_measurement_theta_max 13.22
_cell_measurement_theta_min 2.18
_cell_volume 4585.7(10)
_computing_cell_refinement XSCANS
_computing_data_collection 'XSCANS (Bruker, 1997) '
_computing_data_reduction XSCANS
_computing_molecular_graphics SHELXTL
_computing_publication_material SHELXTL
_computing_structure_refinement SHELXTL
_computing_structure_solution 'SHELXTL (Bruker, 1997)'
_diffrn_ambient_temperature 295(2)
_diffrn_measured_fraction_theta_full 1.000
_diffrn_measured_fraction_theta_max 1.000
_diffrn_measurement_device_type 'Bruker P4'
_diffrn_measurement_method omega
_diffrn_radiation_monochromator graphite
_diffrn_radiation_source 'fine-focus sealed tube'
_diffrn_radiation_type MoK\a
_diffrn_radiation_wavelength 0.71073
_diffrn_reflns_av_R_equivalents 0.0398
_diffrn_reflns_av_sigmaI/netI 0.0610
_diffrn_reflns_limit_h_max 1
_diffrn_reflns_limit_h_min -17
_diffrn_reflns_limit_k_max 19
_diffrn_reflns_limit_k_min -1
_diffrn_reflns_limit_l_max 22
_diffrn_reflns_limit_l_min -22
_diffrn_reflns_number 9774
_diffrn_reflns_theta_full 25.00
_diffrn_reflns_theta_max 25.00
_diffrn_reflns_theta_min 1.87
_diffrn_standards_decay_% 0
_diffrn_standards_interval_count 97
_diffrn_standards_number 3
_exptl_absorpt_coefficient_mu 0.072
_exptl_absorpt_correction_type none
_exptl_crystal_colour colorless
_exptl_crystal_density_diffrn 1.111
_exptl_crystal_density_method 'not measured'
_exptl_crystal_description prism
_exptl_crystal_F_000 1664
_exptl_crystal_size_max 0.7
_exptl_crystal_size_mid 0.6
_exptl_crystal_size_min 0.4
_refine_diff_density_max 0.907
_refine_diff_density_min -0.264
_refine_diff_density_rms 0.043
_refine_ls_extinction_method none
_refine_ls_goodness_of_fit_ref 1.033
_refine_ls_hydrogen_treatment constr
_refine_ls_matrix_type full
_refine_ls_number_parameters 612
_refine_ls_number_reflns 8079
_refine_ls_number_restraints 25
_refine_ls_restrained_S_all 1.078
_refine_ls_R_factor_all 0.1329
_refine_ls_R_factor_gt 0.0696
_refine_ls_shift/su_max 0.058
_refine_ls_shift/su_mean 0.001
_refine_ls_structure_factor_coef Fsqd
_refine_ls_weighting_details 'calc w=1/[\s^2^(Fo^2^)+(0.01P)^2^+3.5P] where P=(Fo^2^+2Fc^2^)/3'
_refine_ls_weighting_scheme calc
_refine_ls_wR_factor_gt 0.1430
_refine_ls_wR_factor_ref 0.1597
_reflns_number_gt 3824
_reflns_number_total 8079
_reflns_threshold_expression I>2sigma(I)
_cod_data_source_file 1267-1816.cff
_cod_data_source_block mnphso4
_cod_depositor_comments
;
The following automatic conversions were performed:
'_symmetry_cell_setting' value 'Monoclinic' changed to 'monoclinic'
according to '/home/saulius/struct/CIF-dictionaries/cif_core.dic'
dictionary named 'cif_core.dic' version 2.4.1 from 2010-06-29.

Automatic conversion script
Id: cif_fix_enum 1555 2011-01-17 13:19:09Z saulius 
;
_cod_original_cell_volume 4585.6(11)
_cod_original_sg_symbol_H-M P12(1)/c1
_cod_database_code 8102002

loop_
_symmetry_equiv_pos_as_xyz
'x, y, z'
'-x, y+1/2, -z+1/2'
'-x, -y, -z'
'x, -y-1/2, z-1/2'

loop_
_atom_site_label
_atom_site_type_symbol
_atom_site_fract_x
_atom_site_fract_y
_atom_site_fract_z
_atom_site_U_iso_or_equiv
_atom_site_adp_type
_atom_site_occupancy
_atom_site_symmetry_multiplicity
_atom_site_Wyckoff_symbol
_atom_site_calc_flag
_atom_site_refinement_flags
_atom_site_disorder_assembly
_atom_site_disorder_group
O1 O 0.83959(6) 0.46935(6) 0.14534(5) 0.0747(3) Uani 1 4 e d D . .
O2 O 0.83460(6) 0.29635(6) 0.24000(5) 0.0744(3) Uani 1 4 e d D . .
O3 O 0.88260(6) 0.30065(7) 0.41998(5) 0.0832(4) Uani 1 4 e d D . .
O4 O 0.85010(6) 0.47897(6) 0.32209(5) 0.0804(3) Uani 1 4 e d D . .
O5 O 0.45231(9) 0.47497(9) 0.22979(7) 0.0697(5) Uani 0.6497(8) 4 e d PD A 1
H5A H 0.4624 0.4498 0.2675 0.084 Uiso 0.6497(8) 4 e calc PR A 1
O6 O 0.46136(9) 0.29200(9) 0.25943(7) 0.0757(5) Uani 0.6497(8) 4 e d PD A 1
H6A H 0.4611 0.3169 0.2225 0.091 Uiso 0.6497(8) 4 e calc PR A 1
O5' O 0.45383(18) 0.33384(15) 0.17322(16) 0.0833(10) Uani 0.3503(8) 4 e d PD A 2
H5A' H 0.4532 0.3205 0.2143 0.100 Uiso 0.3503(8) 4 e calc PR A 2
O6' O 0.47541(18) 0.43099(14) 0.31659(16) 0.0854(10) Uani 0.3503(8) 4 e d PD A 2
H6A' H 0.4719 0.4456 0.2752 0.102 Uiso 0.3503(8) 4 e calc PR A 2
N1 N 0.46817(7) 0.42249(7) 0.17067(6) 0.0672(4) Uani 1 4 e d D . .
N2 N 0.49392(7) 0.34436(7) 0.32205(6) 0.0698(4) Uani 1 4 e d D . .
C1 C 0.75651(10) 0.58912(9) 0.22020(8) 0.0792(5) Uani 1 4 e d . A .
H1A H 0.8216 0.5860 0.2168 0.095 Uiso 1 4 e calc R . .
H1B H 0.7297 0.6371 0.1957 0.095 Uiso 1 4 e calc R . .
C2 C 0.70387(9) 0.51726(9) 0.18389(7) 0.0680(5) Uani 1 4 e d . A .
C3 C 0.74592(8) 0.45926(9) 0.14982(7) 0.0658(5) Uani 1 4 e d . . .
C4 C 0.70076(9) 0.38916(9) 0.12442(7) 0.0676(5) Uani 1 4 e d . A .
C5 C 0.60850(9) 0.37850(9) 0.13154(7) 0.0700(5) Uani 1 4 e d . . .
H5B H 0.5770 0.3315 0.1156 0.084 Uiso 1 4 e calc R A .
C6 C 0.56355(8) 0.43703(9) 0.16201(7) 0.0661(5) Uani 1 4 e d . A .
C7 C 0.61147(9) 0.50503(9) 0.18901(7) 0.0713(5) Uani 1 4 e d . . .
H7A H 0.5816 0.5433 0.2110 0.086 Uiso 1 4 e calc R A .
C8 C 0.74937(10) 0.32126(9) 0.09436(7) 0.0785(5) Uani 1 4 e d . . .
H8A H 0.7223 0.3154 0.0435 0.094 Uiso 1 4 e calc R A .
H8B H 0.8154 0.3335 0.1003 0.094 Uiso 1 4 e calc R . .
C9 C 0.73859(9) 0.24490(9) 0.13228(8) 0.0729(5) Uani 1 4 e d . A .
C10 C 0.77662(8) 0.23646(8) 0.20532(7) 0.0673(5) Uani 1 4 e d . A .
C11 C 0.75089(9) 0.17554(9) 0.24639(8) 0.0765(5) Uani 1 4 e d . . .
C12 C 0.69175(11) 0.11676(10) 0.20999(10) 0.0977(6) Uani 1 4 e d . B .
H12A H 0.6738 0.0748 0.2356 0.117 Uiso 1 4 e calc R . .
C13 C 0.65906(12) 0.11992(11) 0.13561(10) 0.1126(7) Uani 1 4 e d . . .
H13A H 0.6221 0.0790 0.1116 0.135 Uiso 1 4 e calc R B .
C14 C 0.68190(11) 0.18400(10) 0.09791(10) 0.0987(6) Uani 1 4 e d . A .
H14A H 0.6589 0.1864 0.0485 0.118 Uiso 1 4 e calc R . .
C15 C 0.77819(10) 0.17981(9) 0.32659(8) 0.0835(5) Uani 1 4 e d . B .
H15A H 0.8459 0.1838 0.3419 0.100 Uiso 1 4 e calc R . .
H15B H 0.7587 0.1314 0.3467 0.100 Uiso 1 4 e calc R . .
C16 C 0.73311(9) 0.25136(9) 0.35456(7) 0.0698(5) Uani 1 4 e d . . .
C17 C 0.78495(9) 0.30991(9) 0.39720(7) 0.0716(5) Uani 1 4 e d . B .
C18 C 0.74412(9) 0.37995(9) 0.41415(7) 0.0711(5) Uani 1 4 e d . . .
C19 C 0.64786(9) 0.38951(9) 0.38858(7) 0.0719(5) Uani 1 4 e d . A .
H19A H 0.6193 0.4364 0.3984 0.086 Uiso 1 4 e calc R . .
C20 C 0.59437(9) 0.33072(9) 0.34907(7) 0.0684(5) Uani 1 4 e d . A .
C21 C 0.63663(9) 0.26266(9) 0.33102(7) 0.0725(5) Uani 1 4 e d . A .
H21A H 0.6004 0.2240 0.3029 0.087 Uiso 1 4 e calc R . .
C22 C 0.80104(11) 0.44835(10) 0.45354(8) 0.0872(6) Uani 1 4 e d . B .
H22A H 0.7891 0.4532 0.5012 0.105 Uiso 1 4 e calc R . .
H22B H 0.8674 0.4378 0.4585 0.105 Uiso 1 4 e calc R . .
C23 C 0.77494(10) 0.52505(10) 0.41262(8) 0.0775(5) Uani 1 4 e d . . .
C24 C 0.79433(9) 0.53486(9) 0.34536(8) 0.0715(5) Uani 1 4 e d . B .
C25 C 0.75173(9) 0.59342(9) 0.29757(8) 0.0748(5) Uani 1 4 e d . . .
C26 C 0.69646(11) 0.64906(10) 0.32282(9) 0.0950(6) Uani 1 4 e d . B .
H26A H 0.6686 0.6900 0.2928 0.114 Uiso 1 4 e calc R . .
C27 C 0.68218(12) 0.64452(11) 0.39192(10) 0.1103(7) Uani 1 4 e d . . .
H27A H 0.6474 0.6834 0.4088 0.132 Uiso 1 4 e calc R B .
C28 C 0.72011(11) 0.58184(11) 0.43535(9) 0.0996(6) Uani 1 4 e d . B .
H28A H 0.7084 0.5778 0.4810 0.119 Uiso 1 4 e calc R . .
C29 C 0.84974(10) 0.51052(12) 0.08218(8) 0.1159(7) Uani 1 4 e d D . .
H29A H 0.8109 0.5579 0.0758 0.139 Uiso 1 4 e calc R . .
H29B H 0.8287 0.4766 0.0406 0.139 Uiso 1 4 e calc R . .
C30 C 0.94862(12) 0.53311(18) 0.08771(13) 0.2620(13) Uani 1 4 e d D . .
H30A H 0.9538 0.5439 0.0389 0.314 Uiso 1 4 e calc R . .
H30B H 0.9563 0.5839 0.1123 0.314 Uiso 1 4 e calc R . .
C31 C 1.02413(15) 0.4915(2) 0.11685(14) 0.2327(17) Uani 1 4 e d D . .
H31A H 1.0792 0.5212 0.1139 0.349 Uiso 1 4 e calc R . .
H31B H 1.0235 0.4421 0.0916 0.349 Uiso 1 4 e calc R . .
H31C H 1.0246 0.4809 0.1663 0.349 Uiso 1 4 e calc R . .
C32 C 0.93309(14) 0.2758(2) 0.26233(13) 0.0987(12) Uani 0.5764(16) 4 e d PD B 1
H32A H 0.9383 0.2208 0.2781 0.118 Uiso 0.5764(16) 4 e calc PR B 1
H32B H 0.9617 0.3087 0.3030 0.118 Uiso 0.5764(16) 4 e calc PR B 1
C33 C 0.98603(15) 0.2859(3) 0.20546(15) 0.1357(16) Uani 0.5764(16) 4 e d PD B 1
H33A H 0.9728 0.3383 0.1843 0.163 Uiso 0.5764(16) 4 e calc PR B 1
H33B H 0.9642 0.2469 0.1681 0.163 Uiso 0.5764(16) 4 e calc PR B 1
C34 C 1.09146(16) 0.2770(3) 0.23214(19) 0.1391(17) Uani 0.5764(16) 4 e d PD B 1
H34A H 1.1216 0.2851 0.1930 0.209 Uiso 0.5764(16) 4 e calc PR B 1
H34B H 1.1055 0.2246 0.2514 0.209 Uiso 0.5764(16) 4 e calc PR B 1
H34C H 1.1139 0.3158 0.2688 0.209 Uiso 0.5764(16) 4 e calc PR B 1
C32' C 0.92559(18) 0.3025(2) 0.22451(18) 0.0947(16) Uani 0.4236(16) 4 e d PD B 2
H32C H 0.9460 0.3575 0.2285 0.114 Uiso 0.4236(16) 4 e calc PR B 2
H32D H 0.9229 0.2848 0.1758 0.114 Uiso 0.4236(16) 4 e calc PR B 2
C33' C 0.9936(2) 0.2526(3) 0.2757(2) 0.135(2) Uani 0.4236(16) 4 e d PD B 2
H33C H 0.9775 0.1969 0.2672 0.162 Uiso 0.4236(16) 4 e calc PR B 2
H33D H 0.9895 0.2653 0.3244 0.162 Uiso 0.4236(16) 4 e calc PR B 2
C34' C 1.0932(2) 0.2663(3) 0.2676(3) 0.141(2) Uani 0.4236(16) 4 e d PD B 2
H34D H 1.1351 0.2316 0.2995 0.211 Uiso 0.4236(16) 4 e calc PR B 2
H34E H 1.1106 0.3206 0.2792 0.211 Uiso 0.4236(16) 4 e calc PR B 2
H34F H 1.0968 0.2555 0.2191 0.211 Uiso 0.4236(16) 4 e calc PR B 2
C35 C 0.92196(15) 0.2753(2) 0.49236(12) 0.1271(12) Uani 0.6928(16) 4 e d PD C 1
H35A H 0.9198 0.2177 0.4946 0.153 Uiso 0.6928(16) 4 e calc PR C 1
H35B H 0.8841 0.2962 0.5238 0.153 Uiso 0.6928(16) 4 e calc PR C 1
C36 C 1.02472(15) 0.3033(2) 0.51964(14) 0.1297(13) Uani 0.6928(16) 4 e d PD C 1
H36A H 1.0318 0.3587 0.5076 0.156 Uiso 0.6928(16) 4 e calc PR C 1
H36B H 1.0449 0.2968 0.5712 0.156 Uiso 0.6928(16) 4 e calc PR C 1
C37 C 1.0765(2) 0.2527(3) 0.4831(2) 0.223(3) Uani 0.6928(16) 4 e d PD C 1
H37A H 1.1423 0.2632 0.4997 0.334 Uiso 0.6928(16) 4 e calc PR C 1
H37B H 1.0582 0.2627 0.4325 0.334 Uiso 0.6928(16) 4 e calc PR C 1
H37C H 1.0639 0.1982 0.4925 0.334 Uiso 0.6928(16) 4 e calc PR C 1
C35' C 0.8991(2) 0.2521(3) 0.48304(19) 0.0717(16) Uani 0.3072(16) 4 e d PD C 2
H35C H 0.8670 0.2015 0.4734 0.086 Uiso 0.3072(16) 4 e calc PR C 2
H35D H 0.8779 0.2786 0.5216 0.086 Uiso 0.3072(16) 4 e calc PR C 2
C36' C 1.00543(19) 0.2405(3) 0.5024(2) 0.0809(18) Uani 0.3072(16) 4 e d PD C 2
H36C H 1.0129 0.1831 0.5052 0.097 Uiso 0.3072(16) 4 e calc PR C 2
H36D H 1.0248 0.2560 0.4590 0.097 Uiso 0.3072(16) 4 e calc PR C 2
C37' C 1.0811(4) 0.2698(6) 0.5599(3) 0.299(7) Uani 0.3072(16) 4 e d PD C 2
H37D H 1.1365 0.2777 0.5417 0.448 Uiso 0.3072(16) 4 e calc PR C 2
H37E H 1.0939 0.2315 0.5981 0.448 Uiso 0.3072(16) 4 e calc PR C 2
H37F H 1.0628 0.3193 0.5777 0.448 Uiso 0.3072(16) 4 e calc PR C 2
C38 C 0.94108(15) 0.5083(2) 0.31357(16) 0.1060(13) Uani 0.5261(18) 4 e d PD D 1
H38A H 0.9398 0.5660 0.3142 0.127 Uiso 0.5261(18) 4 e calc PR D 1
H38B H 0.9495 0.4921 0.2668 0.127 Uiso 0.5261(18) 4 e calc PR D 1
C39 C 1.02306(17) 0.4811(2) 0.36827(17) 0.1258(17) Uani 0.5261(18) 4 e d PD D 1
H39A H 1.0247 0.4234 0.3702 0.151 Uiso 0.5261(18) 4 e calc PR D 1
H39B H 1.0197 0.5011 0.4152 0.151 Uiso 0.5261(18) 4 e calc PR D 1
C40 C 1.1109(2) 0.5130(3) 0.3468(2) 0.176(2) Uani 0.5261(18) 4 e d PD D 1
H40A H 1.1658 0.4933 0.3795 0.264 Uiso 0.5261(18) 4 e calc PR D 1
H40B H 1.1107 0.5701 0.3484 0.264 Uiso 0.5261(18) 4 e calc PR D 1
H40C H 1.1112 0.4958 0.2990 0.264 Uiso 0.5261(18) 4 e calc PR D 1
C38' C 0.94656(18) 0.4794(2) 0.35945(17) 0.1084(16) Uani 0.4739(18) 4 e d PD D 2
H38C H 0.9695 0.4253 0.3679 0.130 Uiso 0.4739(18) 4 e calc PR D 2
H38D H 0.9533 0.5058 0.4054 0.130 Uiso 0.4739(18) 4 e calc PR D 2
C39' C 1.00087(19) 0.5224(3) 0.3147(2) 0.164(3) Uani 0.4739(18) 4 e d PD D 2
H39C H 0.9889 0.5791 0.3159 0.197 Uiso 0.4739(18) 4 e calc PR D 2
H39D H 0.9823 0.5044 0.2653 0.197 Uiso 0.4739(18) 4 e calc PR D 2
C40' C 1.1057(2) 0.5056(4) 0.3445(3) 0.183(2) Uani 0.4739(18) 4 e d PD D 2
H40D H 1.1417 0.5311 0.3148 0.274 Uiso 0.4739(18) 4 e calc PR D 2
H40E H 1.1165 0.4492 0.3449 0.274 Uiso 0.4739(18) 4 e calc PR D 2
H40F H 1.1242 0.5259 0.3925 0.274 Uiso 0.4739(18) 4 e calc PR D 2
C41 C 0.39213(9) 0.44611(10) 0.10678(7) 0.0751(5) Uani 1 4 e d . A .
C42 C 0.29867(9) 0.42636(11) 0.12630(9) 0.0980(7) Uani 1 4 e d . . .
H42A H 0.2957 0.3703 0.1351 0.147 Uiso 1 4 e calc R A .
H42B H 0.2478 0.4412 0.0874 0.147 Uiso 1 4 e calc R . .
H42C H 0.2939 0.4552 0.1686 0.147 Uiso 1 4 e calc R . .
C43 C 0.40140(11) 0.39813(11) 0.04129(8) 0.1052(7) Uani 1 4 e d . . .
H43A H 0.4598 0.4108 0.0290 0.158 Uiso 1 4 e calc R A .
H43B H 0.3505 0.4110 0.0017 0.158 Uiso 1 4 e calc R . .
H43C H 0.3997 0.3424 0.0518 0.158 Uiso 1 4 e calc R . .
C44 C 0.39798(11) 0.53530(10) 0.09170(9) 0.1004(7) Uani 1 4 e d . . .
H44A H 0.4565 0.5467 0.0790 0.151 Uiso 1 4 e calc R A .
H44B H 0.3940 0.5650 0.1338 0.151 Uiso 1 4 e calc R . .
H44C H 0.3471 0.5501 0.0528 0.151 Uiso 1 4 e calc R . .
C45 C 0.43393(10) 0.32234(11) 0.37409(8) 0.0869(6) Uani 1 4 e d . A .
C46 C 0.33197(10) 0.33909(12) 0.33538(9) 0.1120(8) Uani 1 4 e d . . .
H46A H 0.2911 0.3263 0.3666 0.168 Uiso 1 4 e calc R A .
H46B H 0.3158 0.3071 0.2928 0.168 Uiso 1 4 e calc R . .
H46C H 0.3253 0.3943 0.3225 0.168 Uiso 1 4 e calc R . .
C47 C 0.44709(12) 0.23479(12) 0.39340(10) 0.1220(8) Uani 1 4 e d . . .
H47A H 0.5106 0.2257 0.4189 0.183 Uiso 1 4 e calc R A .
H47B H 0.4339 0.2034 0.3504 0.183 Uiso 1 4 e calc R . .
H47C H 0.4050 0.2199 0.4231 0.183 Uiso 1 4 e calc R . .
C48 C 0.45972(12) 0.37368(14) 0.44077(9) 0.1307(9) Uani 1 4 e d . . .
H48A H 0.5229 0.3623 0.4656 0.196 Uiso 1 4 e calc R A .
H48B H 0.4179 0.3625 0.4716 0.196 Uiso 1 4 e calc R . .
H48C H 0.4547 0.4288 0.4273 0.196 Uiso 1 4 e calc R . .

loop_
_atom_site_aniso_label
_atom_site_aniso_U_11
_atom_site_aniso_U_22
_atom_site_aniso_U_33
_atom_site_aniso_U_23
_atom_site_aniso_U_13
_atom_site_aniso_U_12
O1 0.0522(4) 0.1026(7) 0.0718(5) 0.0148(5) 0.0191(4) 0.0033(5)
O2 0.0603(5) 0.0836(7) 0.0794(6) -0.0043(5) 0.0156(4) -0.0036(5)
O3 0.0539(5) 0.1172(8) 0.0782(6) 0.0166(6) 0.0140(4) 0.0082(6)
O4 0.0707(5) 0.0881(7) 0.0836(6) -0.0063(6) 0.0199(5) 0.0087(5)
O5 0.0634(7) 0.0852(10) 0.0639(8) -0.0065(8) 0.0213(6) 0.0099(8)
O6 0.0634(8) 0.0873(10) 0.0759(9) -0.0023(8) 0.0143(7) -0.0081(8)
O5' 0.0628(15) 0.092(2) 0.0951(19) 0.0053(17) 0.0168(14) -0.0025(16)
O6' 0.0740(16) 0.086(2) 0.0977(19) 0.0118(17) 0.0224(15) 0.0202(16)
N1 0.0508(5) 0.0793(8) 0.0728(7) -0.0009(6) 0.0169(5) 0.0035(6)
N2 0.0545(6) 0.0846(8) 0.0712(7) 0.0069(6) 0.0158(5) 0.0042(6)
C1 0.0673(8) 0.0774(10) 0.0925(10) 0.0026(9) 0.0171(7) -0.0029(8)
C2 0.0608(7) 0.0764(9) 0.0657(8) 0.0060(8) 0.0119(6) 0.0060(8)
C3 0.0501(6) 0.0845(10) 0.0640(7) 0.0090(8) 0.0150(6) 0.0023(7)
C4 0.0587(7) 0.0845(10) 0.0595(7) 0.0026(8) 0.0132(6) 0.0072(8)
C5 0.0541(7) 0.0786(10) 0.0765(8) -0.0031(8) 0.0126(6) 0.0031(7)
C6 0.0488(7) 0.0838(10) 0.0661(8) 0.0057(8) 0.0134(6) 0.0050(7)
C7 0.0552(7) 0.0846(10) 0.0756(8) -0.0024(8) 0.0175(6) 0.0050(8)
C8 0.0656(8) 0.0997(11) 0.0716(8) -0.0092(9) 0.0181(7) 0.0104(8)
C9 0.0552(7) 0.0837(10) 0.0803(9) -0.0163(8) 0.0163(6) 0.0122(7)
C10 0.0509(7) 0.0674(9) 0.0852(9) -0.0124(8) 0.0189(6) 0.0064(7)
C11 0.0627(7) 0.0721(9) 0.0993(10) -0.0015(8) 0.0282(7) 0.0125(7)
C12 0.0812(9) 0.0705(10) 0.1466(14) -0.0128(11) 0.0369(9) -0.0044(9)
C13 0.0968(11) 0.0979(13) 0.1401(15) -0.0382(12) 0.0202(11) -0.0120(11)
C14 0.0882(10) 0.0979(12) 0.1071(12) -0.0330(10) 0.0160(9) 0.0033(10)
C15 0.0675(8) 0.0777(10) 0.1112(11) 0.0172(9) 0.0324(7) 0.0091(8)
C16 0.0602(7) 0.0773(9) 0.0756(8) 0.0132(8) 0.0230(6) 0.0053(7)
C17 0.0563(7) 0.0956(11) 0.0656(8) 0.0112(8) 0.0195(6) 0.0046(8)
C18 0.0624(7) 0.0899(10) 0.0621(8) 0.0035(8) 0.0161(6) -0.0002(8)
C19 0.0614(7) 0.0855(10) 0.0716(8) 0.0010(8) 0.0208(6) 0.0064(8)
C20 0.0533(7) 0.0851(10) 0.0701(8) 0.0092(8) 0.0209(6) 0.0014(7)
C21 0.0604(7) 0.0816(10) 0.0786(9) 0.0017(8) 0.0221(6) -0.0037(8)
C22 0.0744(9) 0.1161(13) 0.0687(9) -0.0097(9) 0.0111(7) 0.0017(10)
C23 0.0644(8) 0.0912(11) 0.0749(9) -0.0202(8) 0.0114(7) -0.0039(8)
C24 0.0569(7) 0.0741(9) 0.0830(9) -0.0183(8) 0.0145(7) -0.0044(7)
C25 0.0606(8) 0.0736(9) 0.0895(10) -0.0114(8) 0.0153(7) -0.0056(8)
C26 0.0824(10) 0.0797(11) 0.1223(13) -0.0100(10) 0.0217(9) 0.0050(9)
C27 0.1049(11) 0.1089(13) 0.1232(13) -0.0330(11) 0.0384(10) 0.0119(11)
C28 0.0936(10) 0.1107(13) 0.0996(11) -0.0286(10) 0.0327(9) -0.0006(11)
C29 0.0851(10) 0.1769(18) 0.0929(10) 0.0465(12) 0.0351(8) 0.0086(12)
C30 0.1357(13) 0.409(3) 0.2823(18) 0.2312(19) 0.1341(12) 0.085(2)
C31 0.1109(15) 0.399(4) 0.198(2) 0.098(3) 0.0562(15) -0.019(2)
C32 0.0633(15) 0.129(3) 0.099(2) 0.0223(19) 0.0082(14) -0.0091(17)
C33 0.0692(16) 0.204(4) 0.140(3) 0.009(3) 0.0363(17) 0.040(2)
C34 0.0569(16) 0.211(4) 0.148(3) 0.028(3) 0.0207(17) 0.024(2)
C32' 0.067(2) 0.122(3) 0.095(3) 0.021(3) 0.0183(19) -0.002(2)
C33' 0.071(2) 0.154(4) 0.179(5) 0.034(4) 0.026(3) 0.027(3)
C34' 0.071(2) 0.108(4) 0.248(6) 0.010(4) 0.046(3) 0.011(3)
C35 0.0819(16) 0.197(3) 0.0930(17) 0.0478(19) -0.0002(14) -0.0132(19)
C36 0.1022(19) 0.165(3) 0.105(2) 0.023(2) -0.0120(16) 0.033(2)
C37 0.115(3) 0.308(6) 0.214(4) 0.008(4) -0.027(3) 0.011(4)
C35' 0.0249(18) 0.114(4) 0.067(3) 0.031(3) -0.0100(18) 0.017(2)
C36' 0.032(2) 0.103(4) 0.100(3) -0.006(3) -0.002(2) 0.026(2)
C37' 0.142(7) 0.525(18) 0.214(8) -0.172(10) 0.006(7) 0.067(10)
C38 0.0654(16) 0.143(3) 0.114(2) 0.001(2) 0.0304(16) 0.0236(19)
C39 0.070(2) 0.172(4) 0.126(3) 0.008(3) 0.002(2) -0.004(2)
C40 0.079(2) 0.308(6) 0.132(3) 0.058(4) 0.003(2) -0.061(3)
C38' 0.077(2) 0.151(4) 0.098(2) 0.014(3) 0.0230(19) 0.019(2)
C39' 0.080(2) 0.300(7) 0.110(3) 0.031(4) 0.016(2) -0.034(4)
C40' 0.075(3) 0.298(6) 0.175(4) -0.128(4) 0.027(3) -0.029(4)
C41 0.0524(7) 0.0994(11) 0.0717(8) 0.0008(9) 0.0105(6) 0.0098(8)
C42 0.0539(8) 0.1300(15) 0.1082(12) -0.0070(11) 0.0140(8) 0.0017(10)
C43 0.0852(10) 0.1449(16) 0.0796(10) -0.0261(11) 0.0059(9) 0.0126(12)
C44 0.0821(10) 0.1111(13) 0.1055(12) 0.0229(11) 0.0160(9) 0.0180(10)
C45 0.0616(8) 0.1184(13) 0.0863(9) 0.0188(10) 0.0286(7) 0.0077(9)
C46 0.0532(8) 0.1628(18) 0.1244(13) 0.0156(13) 0.0291(8) 0.0081(10)
C47 0.0870(10) 0.1470(16) 0.1403(13) 0.0545(12) 0.0430(9) 0.0001(12)
C48 0.0991(11) 0.213(2) 0.0876(11) -0.0126(14) 0.0370(9) 0.0262(14)

loop_
_atom_type_symbol
_atom_type_description
_atom_type_scat_dispersion_real
_atom_type_scat_dispersion_imag
_atom_type_scat_source
C C 0.0033 0.0016 'International Tables Vol C Tables 4.2.6.8 and 6.1.1.4'
H H 0.0000 0.0000 'International Tables Vol C Tables 4.2.6.8 and 6.1.1.4'
N N 0.0061 0.0033 'International Tables Vol C Tables 4.2.6.8 and 6.1.1.4'
O O 0.0106 0.0060 'International Tables Vol C Tables 4.2.6.8 and 6.1.1.4'

loop_
_geom_angle_atom_site_label_1
_geom_angle_atom_site_label_2
_geom_angle_atom_site_label_3
_geom_angle
_geom_angle_site_symmetry_1
_geom_angle_site_symmetry_3
_geom_angle_publ_flag
C3 O1 C29 113.51(10) . . ?
C10 O2 C32' 116.82(18) . . ?
C10 O2 C32 115.41(15) . . ?
C32' O2 C32 33.77(17) . . ?
C17 O3 C35' 106.94(15) . . ?
C17 O3 C35 119.36(13) . . ?
C35' O3 C35 20.82(19) . . ?
C24 O4 C38' 115.02(18) . . ?
C24 O4 C38 115.15(17) . . ?
C38' O4 C38 39.98(18) . . ?
N1 O5 H5A 109.5 . . ?
N2 O6 H6A 109.5 . . ?
N1 O5' H5A' 109.5 . . ?
N2 O6' H6A' 109.5 . . ?
C6 N1 O5 107.57(10) . . ?
C6 N1 O5' 108.19(14) . . ?
O5 N1 O5' 120.87(15) . . ?
C6 N1 C41 114.40(11) . . ?
O5 N1 C41 104.26(10) . . ?
O5' N1 C41 101.74(13) . . ?
C20 N2 O6 107.99(11) . . ?
C20 N2 O6' 109.43(13) . . ?
O6 N2 O6' 120.56(14) . . ?
C20 N2 C45 114.49(10) . . ?
O6 N2 C45 104.99(11) . . ?
O6' N2 C45 99.37(15) . . ?
C25 C1 C2 111.07(13) . . ?
C25 C1 H1A 109.4 . . ?
C2 C1 H1A 109.4 . . ?
C25 C1 H1B 109.4 . . ?
C2 C1 H1B 109.4 . . ?
H1A C1 H1B 108.0 . . ?
C3 C2 C7 117.94(13) . . ?
C3 C2 C1 122.73(12) . . ?
C7 C2 C1 119.16(13) . . ?
C4 C3 C2 122.30(13) . . ?
C4 C3 O1 118.51(12) . . ?
C2 C3 O1 119.04(12) . . ?
C3 C4 C5 118.03(13) . . ?
C3 C4 C8 122.90(12) . . ?
C5 C4 C8 118.91(13) . . ?
C6 C5 C4 120.73(13) . . ?
C6 C5 H5B 119.6 . . ?
C4 C5 H5B 119.6 . . ?
C7 C6 C5 119.82(12) . . ?
C7 C6 N1 120.93(13) . . ?
C5 C6 N1 119.04(12) . . ?
C6 C7 C2 121.06(14) . . ?
C6 C7 H7A 119.5 . . ?
C2 C7 H7A 119.5 . . ?
C9 C8 C4 110.45(12) . . ?
C9 C8 H8A 109.6 . . ?
C4 C8 H8A 109.6 . . ?
C9 C8 H8B 109.6 . . ?
C4 C8 H8B 109.6 . . ?
H8A C8 H8B 108.1 . . ?
C14 C9 C10 117.58(14) . . ?
C14 C9 C8 121.26(13) . . ?
C10 C9 C8 120.77(13) . . ?
O2 C10 C9 118.09(13) . . ?
O2 C10 C11 118.55(12) . . ?
C9 C10 C11 122.95(13) . . ?
C12 C11 C10 117.12(14) . . ?
C12 C11 C15 122.62(15) . . ?
C10 C11 C15 119.92(13) . . ?
C11 C12 C13 120.98(16) . . ?
C11 C12 H12A 119.5 . . ?
C13 C12 H12A 119.5 . . ?
C14 C13 C12 119.67(16) . . ?
C14 C13 H13A 120.2 . . ?
C12 C13 H13A 120.2 . . ?
C13 C14 C9 121.20(16) . . ?
C13 C14 H14A 119.4 . . ?
C9 C14 H14A 119.4 . . ?
C11 C15 C16 111.12(12) . . ?
C11 C15 H15A 109.4 . . ?
C16 C15 H15A 109.4 . . ?
C11 C15 H15B 109.4 . . ?
C16 C15 H15B 109.4 . . ?
H15A C15 H15B 108.0 . . ?
C17 C16 C21 118.20(13) . . ?
C17 C16 C15 122.82(12) . . ?
C21 C16 C15 118.70(12) . . ?
C16 C17 C18 121.97(12) . . ?
C16 C17 O3 119.11(13) . . ?
C18 C17 O3 118.78(12) . . ?
C17 C18 C19 117.99(13) . . ?
C17 C18 C22 122.70(12) . . ?
C19 C18 C22 119.10(14) . . ?
C20 C19 C18 121.04(14) . . ?
C20 C19 H19A 119.5 . . ?
C18 C19 H19A 119.5 . . ?
C19 C20 C21 120.04(12) . . ?
C19 C20 N2 118.95(13) . . ?
C21 C20 N2 120.84(12) . . ?
C20 C21 C16 120.65(13) . . ?
C20 C21 H21A 119.7 . . ?
C16 C21 H21A 119.7 . . ?
C23 C22 C18 110.01(11) . . ?
C23 C22 H22A 109.7 . . ?
C18 C22 H22A 109.7 . . ?
C23 C22 H22B 109.7 . . ?
C18 C22 H22B 109.7 . . ?
H22A C22 H22B 108.2 . . ?
C28 C23 C24 117.69(15) . . ?
C28 C23 C22 121.62(15) . . ?
C24 C23 C22 120.04(14) . . ?
O4 C24 C23 118.44(13) . . ?
O4 C24 C25 118.61(13) . . ?
C23 C24 C25 122.56(14) . . ?
C24 C25 C26 117.16(15) . . ?
C24 C25 C1 120.08(14) . . ?
C26 C25 C1 122.32(13) . . ?
C27 C26 C25 121.20(16) . . ?
C27 C26 H26A 119.4 . . ?
C25 C26 H26A 119.4 . . ?
C28 C27 C26 119.35(17) . . ?
C28 C27 H27A 120.3 . . ?
C26 C27 H27A 120.3 . . ?
C23 C28 C27 121.53(17) . . ?
C23 C28 H28A 119.2 . . ?
C27 C28 H28A 119.2 . . ?
O1 C29 C30 110.51(14) . . ?
O1 C29 H29A 109.5 . . ?
C30 C29 H29A 109.5 . . ?
O1 C29 H29B 109.5 . . ?
C30 C29 H29B 109.5 . . ?
H29A C29 H29B 108.1 . . ?
C31 C30 C29 127.4(3) . . ?
C31 C30 H30A 105.5 . . ?
C29 C30 H30A 105.5 . . ?
C31 C30 H30B 105.5 . . ?
C29 C30 H30B 105.5 . . ?
H30A C30 H30B 106.0 . . ?
C30 C31 H31A 109.5 . . ?
C30 C31 H31B 109.5 . . ?
H31A C31 H31B 109.5 . . ?
C30 C31 H31C 109.5 . . ?
H31A C31 H31C 109.5 . . ?
H31B C31 H31C 109.5 . . ?
O2 C32 C33 113.93(19) . . ?
O2 C32 H32A 108.8 . . ?
C33 C32 H32A 108.8 . . ?
O2 C32 H32B 108.8 . . ?
C33 C32 H32B 108.8 . . ?
H32A C32 H32B 107.7 . . ?
C32 C33 C34 113.7(2) . . ?
C32 C33 H33A 108.8 . . ?
C34 C33 H33A 108.8 . . ?
C32 C33 H33B 108.8 . . ?
C34 C33 H33B 108.8 . . ?
H33A C33 H33B 107.7 . . ?
C33 C34 H34A 109.5 . . ?
C33 C34 H34B 109.5 . . ?
H34A C34 H34B 109.5 . . ?
C33 C34 H34C 109.5 . . ?
H34A C34 H34C 109.5 . . ?
H34B C34 H34C 109.5 . . ?
O2 C32' C33' 109.8(3) . . ?
O2 C32' H32C 109.7 . . ?
C33' C32' H32C 109.7 . . ?
O2 C32' H32D 109.7 . . ?
C33' C32' H32D 109.7 . . ?
H32C C32' H32D 108.2 . . ?
C32' C33' C34' 111.2(4) . . ?
C32' C33' H33C 109.4 . . ?
C34' C33' H33C 109.4 . . ?
C32' C33' H33D 109.4 . . ?
C34' C33' H33D 109.4 . . ?
H33C C33' H33D 108.0 . . ?
C33' C34' H34D 109.5 . . ?
C33' C34' H34E 109.5 . . ?
H34D C34' H34E 109.5 . . ?
C33' C34' H34F 109.5 . . ?
H34D C34' H34F 109.5 . . ?
H34E C34' H34F 109.5 . . ?
O3 C35 C36 112.5(2) . . ?
O3 C35 H35A 109.1 . . ?
C36 C35 H35A 109.1 . . ?
O3 C35 H35B 109.1 . . ?
C36 C35 H35B 109.1 . . ?
H35A C35 H35B 107.8 . . ?
C37 C36 C35 103.7(2) . . ?
C37 C36 H36A 111.0 . . ?
C35 C36 H36A 111.0 . . ?
C37 C36 H36B 111.0 . . ?
C35 C36 H36B 111.0 . . ?
H36A C36 H36B 109.0 . . ?
C36 C37 H37A 109.5 . . ?
C36 C37 H37B 109.5 . . ?
H37A C37 H37B 109.5 . . ?
C36 C37 H37C 109.5 . . ?
H37A C37 H37C 109.5 . . ?
H37B C37 H37C 109.5 . . ?
O3 C35' C36' 104.3(3) . . ?
O3 C35' H35C 110.9 . . ?
C36' C35' H35C 110.9 . . ?
O3 C35' H35D 110.9 . . ?
C36' C35' H35D 110.9 . . ?
H35C C35' H35D 108.9 . . ?
C37' C36' C35' 134.3(5) . . ?
C37' C36' H36C 103.7 . . ?
C35' C36' H36C 103.6 . . ?
C37' C36' H36D 103.6 . . ?
C35' C36' H36D 103.6 . . ?
H36C C36' H36D 105.3 . . ?
C36' C37' H37D 109.5 . . ?
C36' C37' H37E 109.4 . . ?
H37D C37' H37E 109.5 . . ?
C36' C37' H37F 109.5 . . ?
H37D C37' H37F 109.5 . . ?
H37E C37' H37F 109.5 . . ?
O4 C38 C39 115.6(3) . . ?
O4 C38 H38A 108.4 . . ?
C39 C38 H38A 108.4 . . ?
O4 C38 H38B 108.4 . . ?
C39 C38 H38B 108.4 . . ?
H38A C38 H38B 107.4 . . ?
C38 C39 C40 107.4(3) . . ?
C38 C39 H39A 110.2 . . ?
C40 C39 H39A 110.2 . . ?
C38 C39 H39B 110.2 . . ?
C40 C39 H39B 110.2 . . ?
H39A C39 H39B 108.5 . . ?
C39 C40 H40A 109.5 . . ?
C39 C40 H40B 109.5 . . ?
H40A C40 H40B 109.5 . . ?
C39 C40 H40C 109.5 . . ?
H40A C40 H40C 109.5 . . ?
H40B C40 H40C 109.5 . . ?
O4 C38' C39' 108.1(2) . . ?
O4 C38' H38C 110.1 . . ?
C39' C38' H38C 110.1 . . ?
O4 C38' H38D 110.1 . . ?
C39' C38' H38D 110.1 . . ?
H38C C38' H38D 108.4 . . ?
C38' C39' C40' 108.4(3) . . ?
C38' C39' H39C 110.0 . . ?
C40' C39' H39C 110.0 . . ?
C38' C39' H39D 110.0 . . ?
C40' C39' H39D 110.0 . . ?
H39C C39' H39D 108.4 . . ?
C39' C40' H40D 109.5 . . ?
C39' C40' H40E 109.5 . . ?
H40D C40' H40E 109.5 . . ?
C39' C40' H40F 109.5 . . ?
H40D C40' H40F 109.5 . . ?
H40E C40' H40F 109.5 . . ?
N1 C41 C43 109.97(12) . . ?
N1 C41 C44 110.33(11) . . ?
C43 C41 C44 110.14(13) . . ?
N1 C41 C42 106.36(12) . . ?
C43 C41 C42 109.59(13) . . ?
C44 C41 C42 110.38(13) . . ?
C41 C42 H42A 109.5 . . ?
C41 C42 H42B 109.5 . . ?
H42A C42 H42B 109.5 . . ?
C41 C42 H42C 109.5 . . ?
H42A C42 H42C 109.5 . . ?
H42B C42 H42C 109.5 . . ?
C41 C43 H43A 109.5 . . ?
C41 C43 H43B 109.5 . . ?
H43A C43 H43B 109.5 . . ?
C41 C43 H43C 109.5 . . ?
H43A C43 H43C 109.5 . . ?
H43B C43 H43C 109.5 . . ?
C41 C44 H44A 109.5 . . ?
C41 C44 H44B 109.5 . . ?
H44A C44 H44B 109.5 . . ?
C41 C44 H44C 109.5 . . ?
H44A C44 H44C 109.5 . . ?
H44B C44 H44C 109.5 . . ?
N2 C45 C48 110.04(13) . . ?
N2 C45 C47 109.65(13) . . ?
C48 C45 C47 110.65(14) . . ?
N2 C45 C46 106.40(12) . . ?
C48 C45 C46 109.44(14) . . ?
C47 C45 C46 110.56(14) . . ?
C45 C46 H46A 109.5 . . ?
C45 C46 H46B 109.5 . . ?
H46A C46 H46B 109.5 . . ?
C45 C46 H46C 109.5 . . ?
H46A C46 H46C 109.5 . . ?
H46B C46 H46C 109.5 . . ?
C45 C47 H47A 109.5 . . ?
C45 C47 H47B 109.5 . . ?
H47A C47 H47B 109.5 . . ?
C45 C47 H47C 109.5 . . ?
H47A C47 H47C 109.5 . . ?
H47B C47 H47C 109.5 . . ?
C45 C48 H48A 109.5 . . ?
C45 C48 H48B 109.5 . . ?
H48A C48 H48B 109.5 . . ?
C45 C48 H48C 109.5 . . ?
H48A C48 H48C 109.5 . . ?
H48B C48 H48C 109.5 . . ?

loop_
_geom_bond_atom_site_label_1
_geom_bond_atom_site_label_2
_geom_bond_distance
_geom_bond_site_symmetry_2
_geom_bond_publ_flag
O1 C3 1.4030(15) . ?
O1 C29 1.4287(19) . ?
O2 C10 1.3858(16) . ?
O2 C32' 1.432(3) . ?
O2 C32 1.450(2) . ?
O3 C17 1.4059(15) . ?
O3 C35' 1.431(4) . ?
O3 C35 1.440(2) . ?
O4 C24 1.3821(18) . ?
O4 C38' 1.432(3) . ?
O4 C38 1.463(3) . ?
O5 N1 1.4930(17) . ?
O5 H5A 0.8200 . ?
O6 N2 1.4766(17) . ?
O6 H6A 0.8200 . ?
O5' N1 1.507(3) . ?
O5' H5A' 0.8200 . ?
O6' N2 1.480(3) . ?
O6' H6A' 0.8200 . ?
N1 C6 1.4628(17) . ?
N1 C41 1.5096(16) . ?
N2 C20 1.4628(16) . ?
N2 C45 1.514(2) . ?
C1 C25 1.499(2) . ?
C1 C2 1.515(2) . ?
C1 H1A 0.9700 . ?
C1 H1B 0.9700 . ?
C2 C3 1.391(2) . ?
C2 C7 1.3929(19) . ?
C3 C4 1.384(2) . ?
C4 C5 1.3988(19) . ?
C4 C8 1.524(2) . ?
C5 C6 1.383(2) . ?
C5 H5B 0.9300 . ?
C6 C7 1.379(2) . ?
C7 H7A 0.9300 . ?
C8 C9 1.500(2) . ?
C8 H8A 0.9700 . ?
C8 H8B 0.9700 . ?
C9 C14 1.387(2) . ?
C9 C10 1.3903(19) . ?
C10 C11 1.393(2) . ?
C11 C12 1.393(2) . ?
C11 C15 1.498(2) . ?
C12 C13 1.397(3) . ?
C12 H12A 0.9300 . ?
C13 C14 1.378(3) . ?
C13 H13A 0.9300 . ?
C14 H14A 0.9300 . ?
C15 C16 1.525(2) . ?
C15 H15A 0.9700 . ?
C15 H15B 0.9700 . ?
C16 C17 1.3897(19) . ?
C16 C21 1.3954(18) . ?
C17 C18 1.391(2) . ?
C18 C19 1.3930(18) . ?
C18 C22 1.517(2) . ?
C19 C20 1.3765(19) . ?
C19 H19A 0.9300 . ?
C20 C21 1.381(2) . ?
C21 H21A 0.9300 . ?
C22 C23 1.512(2) . ?
C22 H22A 0.9700 . ?
C22 H22B 0.9700 . ?
C23 C28 1.379(2) . ?
C23 C24 1.388(2) . ?
C24 C25 1.392(2) . ?
C25 C26 1.392(2) . ?
C26 C27 1.386(3) . ?
C26 H26A 0.9300 . ?
C27 C28 1.379(2) . ?
C27 H27A 0.9300 . ?
C28 H28A 0.9300 . ?
C29 C30 1.477(2) . ?
C29 H29A 0.9700 . ?
C29 H29B 0.9700 . ?
C30 C31 1.321(3) . ?
C30 H30A 0.9700 . ?
C30 H30B 0.9700 . ?
C31 H31A 0.9600 . ?
C31 H31B 0.9600 . ?
C31 H31C 0.9600 . ?
C32 C33 1.480(4) . ?
C32 H32A 0.9700 . ?
C32 H32B 0.9700 . ?
C33 C34 1.520(3) . ?
C33 H33A 0.9700 . ?
C33 H33B 0.9700 . ?
C34 H34A 0.9600 . ?
C34 H34B 0.9600 . ?
C34 H34C 0.9600 . ?
C32' C33' 1.489(5) . ?
C32' H32C 0.9700 . ?
C32' H32D 0.9700 . ?
C33' C34' 1.518(4) . ?
C33' H33C 0.9700 . ?
C33' H33D 0.9700 . ?
C34' H34D 0.9600 . ?
C34' H34E 0.9600 . ?
C34' H34F 0.9600 . ?
C35 C36 1.550(3) . ?
C35 H35A 0.9700 . ?
C35 H35B 0.9700 . ?
C36 C37 1.422(4) . ?
C36 H36A 0.9700 . ?
C36 H36B 0.9700 . ?
C37 H37A 0.9600 . ?
C37 H37B 0.9600 . ?
C37 H37C 0.9600 . ?
C35' C36' 1.530(4) . ?
C35' H35C 0.9700 . ?
C35' H35D 0.9700 . ?
C36' C37' 1.460(6) . ?
C36' H36C 0.9700 . ?
C36' H36D 0.9700 . ?
C37' H37D 0.9600 . ?
C37' H37E 0.9600 . ?
C37' H37F 0.9600 . ?
C38 C39 1.477(4) . ?
C38 H38A 0.9700 . ?
C38 H38B 0.9700 . ?
C39 C40 1.532(4) . ?
C39 H39A 0.9700 . ?
C39 H39B 0.9700 . ?
C40 H40A 0.9600 . ?
C40 H40B 0.9600 . ?
C40 H40C 0.9600 . ?
C38' C39' 1.480(5) . ?
C38' H38C 0.9700 . ?
C38' H38D 0.9700 . ?
C39' C40' 1.538(4) . ?
C39' H39C 0.9700 . ?
C39' H39D 0.9700 . ?
C40' H40D 0.9600 . ?
C40' H40E 0.9600 . ?
C40' H40F 0.9600 . ?
C41 C43 1.521(2) . ?
C41 C44 1.533(2) . ?
C41 C42 1.533(2) . ?
C42 H42A 0.9600 . ?
C42 H42B 0.9600 . ?
C42 H42C 0.9600 . ?
C43 H43A 0.9600 . ?
C43 H43B 0.9600 . ?
C43 H43C 0.9600 . ?
C44 H44A 0.9600 . ?
C44 H44B 0.9600 . ?
C44 H44C 0.9600 . ?
C45 C48 1.516(2) . ?
C45 C47 1.519(3) . ?
C45 C46 1.5356(19) . ?
C46 H46A 0.9600 . ?
C46 H46B 0.9600 . ?
C46 H46C 0.9600 . ?
C47 H47A 0.9600 . ?
C47 H47B 0.9600 . ?
C47 H47C 0.9600 . ?
C48 H48A 0.9600 . ?
C48 H48B 0.9600 . ?
C48 H48C 0.9600 . ?

loop_
_geom_hbond_atom_site_label_D
_geom_hbond_atom_site_label_H
_geom_hbond_atom_site_label_A
_geom_hbond_distance_DH
_geom_hbond_distance_HA
_geom_hbond_distance_DA
_geom_hbond_angle_DHA
_geom_hbond_site_symmetry_A
O5 H5A N2 0.82 2.06 2.7967(18) 150.0 .
O6 H6A N1 0.82 2.05 2.7892(19) 150.2 .
O5' H5A' N2 0.82 2.05 2.781(3) 147.8 .
O6' H6A' N1 0.82 2.03 2.773(3) 151.4 .
